data_7062768
loop_
_publ_author_name
'Fatykhova, Aigul M.'
'Sultanova, Elza D.'
'Burilov, Vladimir A.'
'Gafiatullin, Bulat Kh.'
'Fedoseeva, Angelina A.'
'Veshta, Tatyana A.'
'Ziganshin, Marat A.'
'Ziganshina, Sufia A.'
'Evtugyn, Vladimir G.'
'Islamov, Daut R.'
'Usachev, Konstantin S.'
'Solovieva, Svetlana E.'
'Antipin, Igor S.'

_publ_section_title
;
 Gallic acid-based dendrimers with a thiacalix[4]arene core: synthesis,
 aggregation and use for stabilization of Pd nanoparticles
;
_journal_issue 41
_journal_name_full 'New Journal of Chemistry'
_journal_page_first 19223
_journal_page_last 19234
_journal_paper_doi 10.1039/D3NJ03403H
_journal_volume 47
_journal_year 2023
_chemical_formula_moiety 'C58 H76 O6 S4'
_chemical_formula_sum 'C58 H76 O6 S4'
_chemical_formula_weight 997.42
_space_group_crystal_system monoclinic
_space_group_IT_number 14
_space_group_name_Hall '-P 2yn'
_space_group_name_H-M_alt 'P 1 21/n 1'
_atom_sites_solution_hydrogens geom
_atom_sites_solution_primary dual
_audit_creation_date 2023-09-22
_audit_creation_method
;
Olex2 1.5
(compiled 2023.03.06 svn.rbb2c1857 for OlexSys, GUI svn.r6748)
;
_audit_update_record
;
2023-09-26 deposited with the CCDC.	2023-09-27 downloaded from the CCDC.
;
_cell_angle_alpha 90
_cell_angle_beta 90.3359(11)
_cell_angle_gamma 90
_cell_formula_units_Z 4
_cell_length_a 13.14781(15)
_cell_length_b 26.9146(3)
_cell_length_c 15.17255(19)
_cell_measurement_reflns_used 45212
_cell_measurement_temperature 100.0(2)
_cell_measurement_theta_max 75.8610
_cell_measurement_theta_min 3.3520
_cell_volume 5368.99(11)
_computing_cell_refinement 'CrysAlisPro 1.171.42.80a (Rigaku OD, 2023)'
_computing_data_collection 'CrysAlisPro 1.171.42.80a (Rigaku OD, 2023)'
_computing_data_reduction 'CrysAlisPro 1.171.42.80a (Rigaku OD, 2023)'
_computing_molecular_graphics 'Olex2 1.5 (Dolomanov et al., 2009)'
_computing_publication_material 'Olex2 1.5 (Dolomanov et al., 2009)'
_computing_structure_refinement 'SHELXL 2019/2 (Sheldrick, 2015)'
_computing_structure_solution 'SHELXT  (Sheldrick, 2015)'
_diffrn_ambient_environment N~2~
_diffrn_ambient_temperature 100.0(2)
_diffrn_detector 'Hybrid Pixel Array Detector'
_diffrn_detector_area_resol_mean 10.0000
_diffrn_detector_type HyPix
_diffrn_measured_fraction_theta_full 0.988
_diffrn_measured_fraction_theta_max 0.965
_diffrn_measurement_details
;
List of Runs (angles in degrees, time in seconds):

  # Type    Start    End  Width  t~exp~   \w     \q     \k     \f   Frames
#--------------------------------------------------------------------------
  1  \w    -24.00  51.00   0.50    4.00    --   46.31 -50.00 151.00  150
  2  \w   -117.00 -91.00   0.50    4.00    --  -47.56 -50.00 151.00   52
  3  \w    -40.00 -15.00   0.50    4.00    --  -47.56  50.00 -61.00   50
  4  \w     95.00 121.00   0.50   16.00    --  103.80  50.00 -61.00   52
  5  \w    133.00 173.00   0.50   16.00    --  103.80  50.00 -61.00   80
  6  \w     31.00  57.00   0.50   16.00    --  103.80 -50.00 151.00   52
  7  \w   -135.00-108.00   0.50   16.00    -- -105.05 -50.00 151.00   54
  8  \w     33.00 119.00   0.50    4.00    --   46.31  50.00 -61.00  172
  9  \w     16.00  94.00   0.50    4.00    --   46.31-125.00 -90.00  156
 10  \w    -16.00  28.00   0.50    4.00    --  -47.56  19.00  90.00   88
 11  \w   -118.00 -33.00   0.50    4.00    --  -47.56 -57.00  30.00  170
 12  \w    -27.00  27.00   0.50    4.00    --  -47.56  19.00  30.00  108
 13  \w   -116.00 -35.00   0.50    4.00    --  -47.56 -37.00  60.00  162
 14  \w   -118.00 -73.00   0.50    4.00    --  -47.56-125.00-120.00   90
 15  \w     85.00 111.00   0.50   16.00    --  103.80  77.00  60.00   52
 16  \w     81.00 107.00   0.50   16.00    --  103.80  77.00   0.00   52
 17  \w     36.00  70.00   0.50   16.00    --  103.80 -61.00  30.00   68
 18  \w     92.00 160.00   0.50   16.00    --  103.80  30.00  30.00  136
 19  \w     91.00 118.00   0.50   16.00    --  103.80  45.00  60.00   54
 20  \w     88.00 113.00   0.50   16.00    --  103.80  61.00   0.00   50
 21  \w     87.00 130.00   0.50   16.00    --  103.80  61.00  30.00   86
 22  \w     81.00 106.00   0.50   16.00    --  103.80  77.00  30.00   50
 23  \w     98.00 177.00   0.50   16.00    --  103.80  61.00 -30.00  158
 24  \w    138.00 164.00   0.50   16.00    --  103.80  77.00   0.00   52
 25  \w     89.00 169.00   0.50   16.00    --  103.80  61.00  90.00  160
 26  \w     68.00 104.00   0.50   16.00    --  103.80 -94.00 -90.00   72
 27  \w     91.00 116.00   0.50   16.00    --  103.80  45.00  30.00   50
 28  \w     35.00  61.00   0.50   16.00    --  103.80 -61.00 -60.00   52
 29  \w    113.00 177.00   0.50   16.00    --  103.80  77.00  30.00  128
 30  \w     32.00  57.00   0.50   16.00    --  103.80 -61.00  60.00   50
 31  \w     87.00 113.00   0.50   16.00    --  103.80  61.00  60.00   52
 32  \w     37.00  68.00   0.50   16.00    --  103.80 -61.00 -30.00   62
 33  \w     31.00  67.00   0.50   16.00    --  103.80 -61.00-150.00   72
 34  \w    126.00 175.00   0.50   16.00    --  103.80  77.00  60.00   98
 35  \w     31.00  69.00   0.50   16.00    --  103.80 -61.00   0.00   76
 36  \w     31.00 112.00   0.50   16.00    --  103.80-125.00-180.00  162
 37  \w     32.00  57.00   0.50   16.00    --  103.80 -94.00 -90.00   50
 38  \w   -111.00 -86.00   0.50   16.00    -- -105.05 -67.00  49.85   50
 39  \w   -108.00 -83.00   0.50   16.00    -- -105.05 -77.00  90.00   50
 40  \w   -174.00-149.00   0.50   16.00    -- -105.05 -67.00  49.85   50
 41  \w   -112.00 -87.00   0.50   16.00    -- -105.05 -65.00  29.08   50
 42  \w   -167.00-141.00   0.50   16.00    -- -105.05 -65.00  29.08   52
 43  \w    -65.00 -37.00   0.50   16.00    -- -105.05  61.00 -30.00   56
 44  \w   -118.00 -91.00   0.50   16.00    -- -105.05 -48.00  11.40   54
 45  \w   -171.00-131.00   0.50   16.00    -- -105.05 -48.00  11.40   80
 46  \w   -177.00 -88.00   0.50   16.00    -- -105.05 -94.00 -90.00  178
 47  \w   -113.00 -88.00   0.50   16.00    -- -105.05 -63.00  68.30   50
 48  \w   -116.00 -91.00   0.50   16.00    -- -105.05 -51.00  41.05   50
 49  \w   -176.00-100.00   0.50   16.00    -- -105.05 -15.00-180.00  152
 50  \w   -135.00 -91.00   0.50   16.00    -- -105.05 -54.00  91.03   88
 51  \w   -133.00 -93.00   0.50   16.00    -- -105.05 -53.00  60.26   80
 52  \w   -116.00 -91.00   0.50   16.00    -- -105.05 -53.00  48.01   50
 53  \w    -71.00 -46.00   0.50   16.00    -- -105.05  61.00 -60.00   50
 54  \w   -111.00 -86.00   0.50   16.00    -- -105.05 -68.00  55.76   50
 55  \w   -177.00-151.00   0.50   16.00    -- -105.05 -68.00  55.76   52
 56  \w   -114.00 -89.00   0.50   16.00    -- -105.05 -67.00  47.01   50
 57  \w   -112.00 -87.00   0.50   16.00    -- -105.05 -67.00  88.91   50
 58  \w   -114.00 -89.00   0.50   16.00    -- -105.05 -61.00  90.00   50
 59  \w   -104.00 -79.00   0.50   16.00    -- -105.05 -86.00  88.50   50
 60  \w   -177.00-128.00   0.50   16.00    -- -105.05 -86.00  88.50   98
 61  \w   -122.00 -89.00   0.50   16.00    -- -105.05 -60.00  78.09   66
 62  \w    -67.00 -40.00   0.50   16.00    -- -105.05  61.00   0.00   54
 63  \w   -169.00-144.00   0.50   16.00    -- -105.05 -67.00  88.91   50
 64  \w   -111.00 -86.00   0.50   16.00    -- -105.05 -68.00  40.57   50
 65  \w   -109.00 -84.00   0.50   16.00    -- -105.05 -77.00  60.00   50
 66  \w   -111.00 -86.00   0.50   16.00    -- -105.05 -67.00 113.73   50
 67  \w    -69.00 -41.00   0.50   16.00    -- -105.05  61.00 150.00   56
;
_diffrn_measurement_device 'four-circle diffractometer'
_diffrn_measurement_device_type 'XtaLAB Synergy, Single source at home/near, HyPix'
_diffrn_measurement_method '\w scans'
_diffrn_orient_matrix_type 'CrysAlisPro convention (1999,Acta A55,543-557)'
_diffrn_orient_matrix_UB_11 0.0178101000
_diffrn_orient_matrix_UB_12 -0.0509253000
_diffrn_orient_matrix_UB_13 0.0439689000
_diffrn_orient_matrix_UB_21 0.0974554000
_diffrn_orient_matrix_UB_22 0.0201315000
_diffrn_orient_matrix_UB_23 0.0441148000
_diffrn_orient_matrix_UB_31 -0.0625418000
_diffrn_orient_matrix_UB_32 0.0168205000
_diffrn_orient_matrix_UB_33 0.0801032000
_diffrn_radiation_monochromator mirror
_diffrn_radiation_probe x-ray
_diffrn_radiation_type 'Cu K\a'
_diffrn_radiation_wavelength 1.54184
_diffrn_reflns_av_R_equivalents 0.0504
_diffrn_reflns_av_unetI/netI 0.0253
_diffrn_reflns_Laue_measured_fraction_full 0.988
_diffrn_reflns_Laue_measured_fraction_max 0.965
_diffrn_reflns_limit_h_max 16
_diffrn_reflns_limit_h_min -16
_diffrn_reflns_limit_k_max 33
_diffrn_reflns_limit_k_min -33
_diffrn_reflns_limit_l_max 18
_diffrn_reflns_limit_l_min -18
_diffrn_reflns_number 97713
_diffrn_reflns_point_group_measured_fraction_full 0.988
_diffrn_reflns_point_group_measured_fraction_max 0.965
_diffrn_reflns_theta_full 67.684
_diffrn_reflns_theta_max 76.121
_diffrn_reflns_theta_min 2.913
_diffrn_source 'micro-focus sealed X-ray tube'
_diffrn_source_type 'PhotonJet (Cu) X-ray Source'
_exptl_absorpt_coefficient_mu 2.009
_exptl_absorpt_correction_T_max 1.000
_exptl_absorpt_correction_T_min 0.775
_exptl_absorpt_correction_type gaussian
_exptl_absorpt_process_details
;
CrysAlisPro 1.171.42.80a (Rigaku Oxford Diffraction, 2023)
Numerical absorption correction based on gaussian integration over
a multifaceted crystal model
Empirical absorption correction using spherical harmonics,
implemented in SCALE3 ABSPACK scaling algorithm.
;
_exptl_crystal_colour colourless
_exptl_crystal_colour_primary colourless
_exptl_crystal_density_diffrn 1.234
_exptl_crystal_description plate
_exptl_crystal_F_000 2144
_exptl_crystal_size_max 0.15
_exptl_crystal_size_mid 0.12
_exptl_crystal_size_min 0.03
_refine_diff_density_max 0.701
_refine_diff_density_min -0.505
_refine_diff_density_rms 0.065
_refine_ls_extinction_method none
_refine_ls_goodness_of_fit_ref 1.058
_refine_ls_hydrogen_treatment constr
_refine_ls_matrix_type full
_refine_ls_number_parameters 715
_refine_ls_number_reflns 10834
_refine_ls_number_restraints 174
_refine_ls_restrained_S_all 1.068
_refine_ls_R_factor_all 0.0650
_refine_ls_R_factor_gt 0.0627
_refine_ls_shift/su_max 0.001
_refine_ls_shift/su_mean 0.000
_refine_ls_structure_factor_coef Fsqd
_refine_ls_weighting_details 'w=1/[\s^2^(Fo^2^)+(0.0854P)^2^+7.6789P] where P=(Fo^2^+2Fc^2^)/3'
_refine_ls_weighting_scheme calc
_refine_ls_wR_factor_gt 0.1662
_refine_ls_wR_factor_ref 0.1691
_reflns_Friedel_coverage 0.000
_reflns_number_gt 10385
_reflns_number_total 10834
_reflns_threshold_expression 'I > 2\s(I)'
_cod_data_source_file d3nj03403h2.cif
_cod_data_source_block ant696_corr
_cod_depositor_comments 'Adding full bibliography for 7062767--7062768.cif.'
_cod_original_cell_volume 5368.98(11)
_cod_database_code 7062768
_shelx_shelxl_version_number 2019/2
_chemical_oxdiff_formula C58H76O6S4
_shelx_space_group_comment
;
The symmetry employed for this shelxl refinement is uniquely defined
by the following loop, which should always be used as a source of
symmetry information in preference to the above space-group names.
They are only intended as comments.
;
_shelx_estimated_absorpt_t_max 0.942
_shelx_estimated_absorpt_t_min 0.753
_reflns_odcompleteness_completeness 98.84
_reflns_odcompleteness_iscentric 1
_reflns_odcompleteness_theta 66.49
_olex2_refinement_description
;
1. Twinned data refinement
 Scales: 0.8367(11)
 0.1633(11)
2. Fixed Uiso
 At 1.2 times of:
  All C(H) groups, All C(H,H) groups
 At 1.5 times of:
  All C(H,H,H) groups
3. Restrained distances
 C51-C20
 1.2 with sigma of 0.02
 C16-O34 \\sim O34-C35
 with sigma of 0.001
 C1C-C1B \\sim C29-C27
 with sigma of 0.001
 C96-C71 \\sim C20-C51
 with sigma of 0.001
 C1D-C1B \\sim C30-C27
 with sigma of 0.001
 C1B-C18 \\sim C18-C27
 with sigma of 0.001
 C1A-C1B \\sim C28-C27
 with sigma of 0.001
 C12-C8 \\sim C38-C37
 with sigma of 0.001
 C75-C64 \\sim C64-C65
 with sigma of 0.001
 C66-C64 \\sim C64-C76
 with sigma of 0.001
 C77-C64 \\sim C64-C67
 with sigma of 0.001
 C8-C4 \\sim C36-C38
 with sigma of 0.001
 O49-C48 \\sim C69-O2
 with sigma of 0.001
 C71-C70 \\sim C51-C50
 with sigma of 0.001
 C69-C49 \\sim C48-C47
 with sigma of 0.001
 C4-C16 \\sim C35-C36
 with sigma of 0.001
 C70-O2 \\sim C50-O49
 with sigma of 0.001
 C49-O46 \\sim O46-C47
 with sigma of 0.001
 C23-O1 \\sim C24-O23
 with sigma of 0.001
 C59-C23 \\sim C25-C24
 with sigma of 0.001
 C26-C25 \\sim C59-C68
 with sigma of 0.001
 C22-C34 \\sim C46-C21
 with sigma of 0.001
 C21-O20 \\sim O20-C34
 with sigma of 0.001
 O23-C22 \\sim O1-C46
 with sigma of 0.001
4. Rigid bond restraints
 C1A, C1B, C1C, C1D, C27, C28, C29, C30
 with sigma for 1-2 distances of 0.001 and sigma for 1-3 distances of 0.001
5. Uiso/Uaniso restraints and constraints
Uanis(C12) \\sim Ueq: with sigma of 0.007 and sigma for terminal atoms of 0.01
Uanis(C96) = Uanis(C20)
Uanis(C1D) = Uanis(C28)
Uanis(C29) = Uanis(C1A)
Uanis(C1C) = Uanis(C30)
Uanis(C1B) = Uanis(C27)
Uanis(C12) = Uanis(C37)
Uanis(C69) = Uanis(C48)
Uanis(O1) = Uanis(O23)
Uanis(C70) = Uanis(C50)
Uanis(C47) = Uanis(C49)
Uanis(O2) = Uanis(O49)
Uanis(C71) = Uanis(C51)
Uanis(C35) = Uanis(C16)
Uanis(C38) = Uanis(C8)
Uanis(C22) = Uanis(C46)
Uanis(C34) = Uanis(C21)
Uanis(C26) = Uanis(C68)
Uanis(C25) = Uanis(C59)
Uanis(C24) = Uanis(C23)
Uanis(C76) = Uanis(C66)
Uanis(C75) = Uanis(C65)
6. Rigid body (RIGU) restrains
 O49, C20, C47, C48, C50, C51, O2, C49, C69, C70, C71, C96
 with sigma for 1-2 distances of 0.001 and sigma for 1-3 distances of 0.001
 O34, C35, C36, C37, C38, C4, C8, C12, C16
 with sigma for 1-2 distances of 0.003 and sigma for 1-3 distances of 0.006
 C64, C65, C66, C67, C75, C76, C77
 with sigma for 1-2 distances of 0.002 and sigma for 1-3 distances of 0.002
7. Others
 Sof(C4)=Sof(H4A)=Sof(H4B)=Sof(C8)=Sof(H8A)=Sof(H8B)=Sof(C12)=Sof(H12A)=
 Sof(H12B)=Sof(H12C)=Sof(C16)=Sof(H16A)=Sof(H16B)=1-FVAR(1)
 Sof(C35)=Sof(H35A)=Sof(H35B)=Sof(C36)=Sof(H36A)=Sof(H36B)=Sof(C37)=Sof(H37A)=
 Sof(H37B)=Sof(H37C)=Sof(C38)=Sof(H38A)=Sof(H38B)=FVAR(1)
 Sof(C27)=Sof(C28)=Sof(H28A)=Sof(H28B)=Sof(H28C)=Sof(C29)=Sof(H29A)=Sof(H29B)=
 Sof(H29C)=Sof(C30)=Sof(H30A)=Sof(H30B)=Sof(H30C)=1-FVAR(2)
 Sof(C1A)=Sof(H1AA)=Sof(H1AB)=Sof(H1AC)=Sof(C1B)=Sof(C1C)=Sof(H1CA)=Sof(H1CB)=
 Sof(H1CC)=Sof(C1D)=Sof(H1DA)=Sof(H1DB)=Sof(H1DC)=FVAR(2)
 Sof(O1)=Sof(C21)=Sof(H21A)=Sof(H21B)=Sof(C23)=Sof(H23A)=Sof(H23B)=Sof(C46)=
 Sof(H46A)=Sof(H46B)=Sof(C59)=Sof(C68)=Sof(H68)=1-FVAR(3)
 Sof(O23)=Sof(C22)=Sof(H22A)=Sof(H22B)=Sof(C24)=Sof(H24A)=Sof(H24B)=Sof(C25)=
 Sof(C26)=Sof(H26)=Sof(C34)=Sof(H34A)=Sof(H34B)=FVAR(3)
 Sof(O2)=Sof(C49)=Sof(H49A)=Sof(H49B)=Sof(C69)=Sof(H69A)=Sof(H69B)=Sof(C70)=
 Sof(H70A)=Sof(H70B)=Sof(C71)=Sof(C96)=Sof(H96)=1-FVAR(4)
 Sof(O49)=Sof(C20)=Sof(H20)=Sof(C47)=Sof(H47A)=Sof(H47B)=Sof(C48)=Sof(H48A)=
 Sof(H48B)=Sof(C50)=Sof(H50A)=Sof(H50B)=Sof(C51)=FVAR(4)
 Sof(C75)=Sof(H75A)=Sof(H75B)=Sof(H75C)=Sof(C76)=Sof(H76A)=Sof(H76B)=Sof(H76C)=
 Sof(C77)=Sof(H77A)=Sof(H77B)=Sof(H77C)=1-FVAR(5)
 Sof(C65)=Sof(H65A)=Sof(H65B)=Sof(H65C)=Sof(C66)=Sof(H66A)=Sof(H66B)=Sof(H66C)=
 Sof(C67)=Sof(H67A)=Sof(H67B)=Sof(H67C)=FVAR(5)
8.a Free rotating group:
 C1A(C1B,C1C,C1D)
8.b Secondary CH2 refined with riding coordinates:
 C60(H60A,H60B), C61(H61A,H61B), C62(H62A,H62B), C22(H22A,H22B), C24(H24A,
 H24B), C34(H34A,H34B), C35(H35A,H35B), C36(H36A,H36B), C38(H38A,H38B),
 C47(H47A,H47B), C48(H48A,H48B), C50(H50A,H50B), C4(H4A,H4B), C8(H8A,H8B),
 C16(H16A,H16B), C21(H21A,H21B), C23(H23A,H23B), C46(H46A,H46B), C49(H49A,H49B),
  C69(H69A,H69B), C70(H70A,H70B)
8.c Aromatic/amide H refined with riding coordinates:
 C17(H17), C19(H19), C31(H31), C33(H33), C43(H43), C45(H45), C56(H56), C58(H58)
8.d Idealised Me refined as rotating group:
 C40(H40A,H40B,H40C), C41(H41A,H41B,H41C), C42(H42A,H42B,H42C), C63(H63A,H63B,
 H63C), C1A(H1AA,H1AB,H1AC), C1C(H1CA,H1CB,H1CC), C1D(H1DA,H1DB,H1DC), C37(H37A,
 H37B,H37C), C65(H65A,H65B,H65C), C66(H66A,H66B,H66C), C67(H67A,H67B,H67C),
 C12(H12A,H12B,H12C), C28(H28A,H28B,H28C), C29(H29A,H29B,H29C), C30(H30A,H30B,
 H30C), C75(H75A,H75B,H75C), C76(H76A,H76B,H76C), C77(H77A,H77B,H77C), C54(H54A,
 H54B,H54C), C53(H53A,H53B,H53C), C55(H55A,H55B,H55C)
8.e :
 C20(H20), C26(H26), C68(H68), C96(H96)
;
_olex2_submission_special_instructions 'No special instructions were received'
_oxdiff_exptl_absorpt_empirical_details
;
Empirical correction (ABSPACK) includes:
- Absorption correction using spherical harmonics
- Frame scaling
;
_oxdiff_exptl_absorpt_empirical_full_max 2.747
_oxdiff_exptl_absorpt_empirical_full_min 0.573

loop_
_space_group_symop_operation_xyz
'x, y, z'
'-x+1/2, y+1/2, -z+1/2'
'-x, -y, -z'
'x-1/2, -y-1/2, z-1/2'

loop_
_atom_site_label
_atom_site_type_symbol
_atom_site_fract_x
_atom_site_fract_y
_atom_site_fract_z
_atom_site_U_iso_or_equiv
_atom_site_adp_type
_atom_site_occupancy
_atom_site_site_symmetry_order
_atom_site_calc_flag
_atom_site_refinement_flags_posn
_atom_site_refinement_flags_adp
_atom_site_refinement_flags_occupancy
_atom_site_disorder_assembly
_atom_site_disorder_group
S4 S 0.55127(6) 0.65060(3) 0.57361(5) 0.02821(17) Uani 1 1 d . . . . .
S8 S 0.14151(6) 0.70395(3) 0.56578(5) 0.02897(17) Uani 1 1 d . . . . .
S12 S 0.12528(6) 0.70250(3) 0.93195(6) 0.03193(18) Uani 1 1 d . . . . .
S16 S 0.53706(6) 0.65584(3) 0.93988(5) 0.03215(18) Uani 1 1 d . . . . .
O20 O 0.47047(15) 0.61907(7) 0.75616(14) 0.0248(4) Uani 1 1 d D . . . .
O34 O 0.36472(17) 0.71421(8) 0.63092(15) 0.0314(5) Uani 1 1 d D . . . .
O46 O 0.14627(17) 0.65502(7) 0.74893(16) 0.0308(5) Uani 1 1 d D . . . .
O59 O 0.35251(18) 0.72005(8) 0.89072(14) 0.0300(5) Uani 1 1 d . . . . .
C1 C 0.5640(2) 0.68179(11) 0.8352(2) 0.0263(6) Uani 1 1 d . . . . .
C2 C 0.5346(2) 0.65943(9) 0.7563(2) 0.0233(5) Uani 1 1 d . . . . .
C3 C 0.5719(2) 0.67880(11) 0.67770(19) 0.0244(6) Uani 1 1 d . . . . .
C5 C 0.4196(2) 0.63802(10) 0.56233(19) 0.0229(5) Uani 1 1 d . . . . .
C6 C 0.3429(2) 0.67200(10) 0.58406(19) 0.0230(6) Uani 1 1 d . . . . .
C7 C 0.2427(2) 0.66042(10) 0.56084(19) 0.0229(6) Uani 1 1 d . . . . .
C9 C 0.1437(2) 0.73297(10) 0.6709(2) 0.0237(6) Uani 1 1 d . . . . .
C10 C 0.1406(2) 0.70615(9) 0.7493(2) 0.0255(6) Uani 1 1 d . . . . .
C11 C 0.1349(2) 0.73238(10) 0.8283(2) 0.0249(6) Uani 1 1 d . . . . .
C13 C 0.2284(2) 0.66008(10) 0.9384(2) 0.0263(6) Uani 1 1 d . . . . .
C14 C 0.3292(2) 0.67395(10) 0.92393(18) 0.0251(6) Uani 1 1 d . . . . .
C15 C 0.4064(2) 0.64002(11) 0.94259(19) 0.0257(6) Uani 1 1 d . . . . .
C17 C 0.6407(3) 0.71826(12) 0.6785(2) 0.0309(7) Uani 1 1 d . . . . .
H17 H 0.665879 0.730667 0.624222 0.037 Uiso 1 1 calc R U . . .
C18 C 0.6731(3) 0.73977(11) 0.7570(2) 0.0350(7) Uani 1 1 d D . . . .
C19 C 0.6313(3) 0.72208(12) 0.8346(2) 0.0340(7) Uani 1 1 d . . . . .
H19 H 0.648839 0.737688 0.888763 0.041 Uiso 1 1 calc R U . . .
C31 C 0.3950(2) 0.59378(10) 0.51959(19) 0.0239(6) Uani 1 1 d . . . . .
H31 H 0.447960 0.571108 0.505702 0.029 Uiso 1 1 calc R U . . .
C32 C 0.2953(2) 0.58174(10) 0.49658(19) 0.0240(6) Uani 1 1 d . . . . .
C33 C 0.2197(2) 0.61543(10) 0.5189(2) 0.0248(6) Uani 1 1 d . . . . .
H33 H 0.150843 0.607778 0.505365 0.030 Uiso 1 1 calc R U . . .
C39 C 0.2735(2) 0.53294(11) 0.4470(2) 0.0317(7) Uani 1 1 d . . . . .
C40 C 0.3154(3) 0.48887(12) 0.4993(3) 0.0507(11) Uani 1 1 d . . . . .
H40A H 0.279602 0.486348 0.555576 0.076 Uiso 1 1 calc R U . . .
H40B H 0.388198 0.493751 0.510330 0.076 Uiso 1 1 calc R U . . .
H40C H 0.305146 0.458241 0.465433 0.076 Uiso 1 1 calc R U . . .
C41 C 0.1610(3) 0.52540(13) 0.4294(3) 0.0489(10) Uani 1 1 d . . . . .
H41A H 0.151001 0.494935 0.395009 0.073 Uiso 1 1 calc R U . . .
H41B H 0.134221 0.553823 0.396175 0.073 Uiso 1 1 calc R U . . .
H41C H 0.124955 0.522571 0.485499 0.073 Uiso 1 1 calc R U . . .
C42 C 0.3281(4) 0.53511(16) 0.3581(3) 0.0539(11) Uani 1 1 d . . . . .
H42A H 0.401393 0.538998 0.368043 0.081 Uiso 1 1 calc R U . . .
H42B H 0.302463 0.563416 0.323953 0.081 Uiso 1 1 calc R U . . .
H42C H 0.315369 0.504297 0.325425 0.081 Uiso 1 1 calc R U . . .
C43 C 0.1256(2) 0.78421(10) 0.8279(2) 0.0242(6) Uani 1 1 d . . . . .
H43 H 0.120631 0.801385 0.882441 0.029 Uiso 1 1 calc R U . . .
C44 C 0.12356(19) 0.81120(9) 0.7496(2) 0.0226(5) Uani 1 1 d . . . . .
C45 C 0.1348(2) 0.78460(10) 0.6715(2) 0.0232(6) Uani 1 1 d . . . . .
H45 H 0.136389 0.802111 0.617151 0.028 Uiso 1 1 calc R U . . .
C52 C 0.1113(2) 0.86793(9) 0.7474(2) 0.0240(5) Uani 1 1 d . . . . .
C56 C 0.3826(2) 0.59299(11) 0.9761(2) 0.0275(6) Uani 1 1 d . . . . .
H56 H 0.436187 0.570492 0.989479 0.033 Uiso 1 1 calc R U . . .
C57 C 0.2827(3) 0.57836(11) 0.9902(2) 0.0283(6) Uani 1 1 d . . . . .
C58 C 0.2059(3) 0.61263(11) 0.9703(2) 0.0271(6) Uani 1 1 d . . . . .
H58 H 0.136866 0.603454 0.978787 0.033 Uiso 1 1 calc R U . . .
C60 C 0.3598(3) 0.75797(11) 0.9576(2) 0.0393(8) Uani 1 1 d . . . . .
H60A H 0.414043 0.749362 1.000533 0.047 Uiso 1 1 calc R U . . .
H60B H 0.294699 0.760617 0.989665 0.047 Uiso 1 1 calc R U . . .
C61 C 0.3840(3) 0.80639(12) 0.9137(3) 0.0476(10) Uani 1 1 d . . . . .
H61A H 0.334514 0.812422 0.865503 0.057 Uiso 1 1 calc R U . . .
H61B H 0.452692 0.804532 0.887535 0.057 Uiso 1 1 calc R U . . .
C62 C 0.3804(4) 0.84945(14) 0.9788(4) 0.0638(14) Uani 1 1 d . . . . .
H62A H 0.310320 0.852489 1.001778 0.077 Uiso 1 1 calc R U . . .
H62B H 0.425953 0.841953 1.029201 0.077 Uiso 1 1 calc R U . . .
C63 C 0.4114(4) 0.89830(16) 0.9389(6) 0.096(2) Uani 1 1 d . . . . .
H63A H 0.478966 0.895026 0.912709 0.144 Uiso 1 1 calc R U . . .
H63B H 0.413223 0.923860 0.984925 0.144 Uiso 1 1 calc R U . . .
H63C H 0.362106 0.907826 0.893265 0.144 Uiso 1 1 calc R U . . .
C64 C 0.2564(3) 0.52681(12) 1.0284(2) 0.0356(7) Uani 1 1 d D . . . .
O23 O 0.3756(4) 0.51841(17) 0.7251(4) 0.0486(11) Uani 0.651(6) 1 d D . P A 1
O49 O -0.0908(4) 0.58286(19) 0.7050(5) 0.0749(12) Uani 0.707(5) 1 d D . P B 1
C1A C 0.7578(12) 0.8081(5) 0.6744(5) 0.0529(13) Uani 0.296(5) 1 d DG U P C 2
H1AA H 0.797920 0.838686 0.679142 0.079 Uiso 0.296(5) 1 calc R U P C 2
H1AB H 0.698228 0.814092 0.636695 0.079 Uiso 0.296(5) 1 calc R U P C 2
H1AC H 0.799581 0.781790 0.648546 0.079 Uiso 0.296(5) 1 calc R U P C 2
C1B C 0.7226(6) 0.79209(17) 0.7665(6) 0.0363(8) Uani 0.296(5) 1 d DG U P C 2
C1C C 0.6598(8) 0.8341(4) 0.8084(8) 0.0512(11) Uani 0.296(5) 1 d DG U P C 2
H1CA H 0.702003 0.863889 0.814267 0.077 Uiso 0.296(5) 1 calc R U P C 2
H1CB H 0.636468 0.823594 0.866763 0.077 Uiso 0.296(5) 1 calc R U P C 2
H1CC H 0.600773 0.841423 0.770832 0.077 Uiso 0.296(5) 1 calc R U P C 2
C1D C 0.8161(7) 0.7811(4) 0.8249(7) 0.0408(10) Uani 0.296(5) 1 d DG U P C 2
H1DA H 0.855455 0.753975 0.798823 0.061 Uiso 0.296(5) 1 calc R U P C 2
H1DB H 0.793641 0.771459 0.883915 0.061 Uiso 0.296(5) 1 calc R U P C 2
H1DC H 0.858612 0.810932 0.828996 0.061 Uiso 0.296(5) 1 calc R U P C 2
C20 C -0.2063(11) 0.6286(6) 0.8942(8) 0.105(3) Uani 0.707(5) 1 d D . P B 1
H20 H -0.216784 0.637203 0.954194 0.126 Uiso 0.707(5) 1 calc R U P B 1
C22 C 0.4606(5) 0.5298(2) 0.7758(5) 0.0411(14) Uani 0.651(6) 1 d D . P A 1
H22A H 0.504445 0.499888 0.778423 0.049 Uiso 0.651(6) 1 calc R U P A 1
H22B H 0.437692 0.536764 0.836572 0.049 Uiso 0.651(6) 1 calc R U P A 1
C24 C 0.2934(7) 0.5533(4) 0.7394(19) 0.0440(9) Uani 0.651(6) 1 d D . P A 1
H24A H 0.301349 0.583119 0.701929 0.053 Uiso 0.651(6) 1 calc R U P A 1
H24B H 0.290827 0.563716 0.801950 0.053 Uiso 0.651(6) 1 calc R U P A 1
C25 C 0.2014(8) 0.5253(5) 0.7146(8) 0.043(3) Uani 0.651(6) 1 d D . P A 1
C26 C 0.1236(10) 0.5037(10) 0.702(2) 0.076(6) Uani 0.651(6) 1 d D . P A 1
H26 H 0.061508 0.486561 0.691385 0.091 Uiso 0.651(6) 1 calc R U P A 1
C34 C 0.5241(5) 0.57240(15) 0.7459(5) 0.033(2) Uani 0.651(6) 1 d D . P A 1
H34A H 0.587961 0.573341 0.780780 0.040 Uiso 0.651(6) 1 calc R U P A 1
H34B H 0.542136 0.567736 0.683220 0.040 Uiso 0.651(6) 1 calc R U P A 1
C35 C 0.4028(9) 0.7588(2) 0.5887(5) 0.0406(19) Uani 0.504(5) 1 d D . P D 1
H35A H 0.351692 0.773099 0.547753 0.049 Uiso 0.504(5) 1 calc R U P D 1
H35B H 0.466377 0.752095 0.556142 0.049 Uiso 0.504(5) 1 calc R U P D 1
C36 C 0.4218(6) 0.7929(3) 0.6680(7) 0.0384(18) Uani 0.504(5) 1 d D . P D 1
H36A H 0.357665 0.798234 0.700517 0.046 Uiso 0.504(5) 1 calc R U P D 1
H36B H 0.471882 0.777531 0.708581 0.046 Uiso 0.504(5) 1 calc R U P D 1
C37 C 0.4884(8) 0.8777(3) 0.7104(7) 0.0682(19) Uani 0.504(5) 1 d D . P D 1
H37A H 0.515045 0.908945 0.686492 0.102 Uiso 0.504(5) 1 calc R U P D 1
H37B H 0.539888 0.862386 0.748590 0.102 Uiso 0.504(5) 1 calc R U P D 1
H37C H 0.427009 0.884552 0.744639 0.102 Uiso 0.504(5) 1 calc R U P D 1
C38 C 0.4622(7) 0.8422(2) 0.6342(7) 0.0555(15) Uani 0.504(5) 1 d D . P D 1
H38A H 0.410459 0.857905 0.595549 0.067 Uiso 0.504(5) 1 calc R U P D 1
H38B H 0.523890 0.836258 0.598597 0.067 Uiso 0.504(5) 1 calc R U P D 1
C47 C 0.0526(4) 0.62944(17) 0.7729(4) 0.0458(11) Uani 0.707(5) 1 d D . P B 1
H47A H 0.011901 0.650958 0.812083 0.055 Uiso 0.707(5) 1 calc R U P B 1
H47B H 0.069420 0.598610 0.805425 0.055 Uiso 0.707(5) 1 calc R U P B 1
C48 C -0.0092(5) 0.6166(2) 0.6915(5) 0.0590(12) Uani 0.707(5) 1 d D . P B 1
H48A H -0.037360 0.647784 0.666627 0.071 Uiso 0.707(5) 1 calc R U P B 1
H48B H 0.037037 0.602289 0.646981 0.071 Uiso 0.707(5) 1 calc R U P B 1
C50 C -0.1828(6) 0.6054(4) 0.7266(6) 0.0782(16) Uani 0.707(5) 1 d D . P B 1
H50A H -0.239005 0.582801 0.709567 0.094 Uiso 0.707(5) 1 calc R U P B 1
H50B H -0.190145 0.636159 0.691413 0.094 Uiso 0.707(5) 1 calc R U P B 1
C51 C -0.1926(10) 0.6174(5) 0.8167(7) 0.0757(17) Uani 0.707(5) 1 d D . P B 1
C65 C 0.3494(5) 0.4909(2) 1.0224(5) 0.0494(13) Uani 0.716(8) 1 d D . P E 1
H65A H 0.404424 0.503095 1.060527 0.074 Uiso 0.716(8) 1 calc R U P E 1
H65B H 0.373147 0.489373 0.961383 0.074 Uiso 0.716(8) 1 calc R U P E 1
H65C H 0.329057 0.457579 1.041685 0.074 Uiso 0.716(8) 1 calc R U P E 1
C66 C 0.1736(5) 0.5022(2) 0.9729(5) 0.0500(13) Uani 0.716(8) 1 d D . P E 1
H66A H 0.159790 0.468861 0.996045 0.075 Uiso 0.716(8) 1 calc R U P E 1
H66B H 0.196259 0.499622 0.911679 0.075 Uiso 0.716(8) 1 calc R U P E 1
H66C H 0.111375 0.522186 0.975377 0.075 Uiso 0.716(8) 1 calc R U P E 1
C67 C 0.2311(9) 0.5320(4) 1.1241(4) 0.069(2) Uani 0.716(8) 1 d D . P E 1
H67A H 0.229148 0.499047 1.151500 0.103 Uiso 0.716(8) 1 calc R U P E 1
H67B H 0.164470 0.547984 1.130002 0.103 Uiso 0.716(8) 1 calc R U P E 1
H67C H 0.282985 0.552367 1.153358 0.103 Uiso 0.716(8) 1 calc R U P E 1
O1 O 0.3693(6) 0.5217(3) 0.7748(7) 0.0486(11) Uani 0.349(6) 1 d D . P A 2
O2 O -0.0836(8) 0.5748(5) 0.7587(12) 0.0749(12) Uani 0.293(5) 1 d D . P B 2
C4 C 0.4129(6) 0.8023(2) 0.6216(7) 0.0391(19) Uani 0.496(5) 1 d D . P D 2
H4A H 0.368247 0.807336 0.673189 0.047 Uiso 0.496(5) 1 calc R U P D 2
H4B H 0.482057 0.795186 0.644498 0.047 Uiso 0.496(5) 1 calc R U P D 2
C8 C 0.4168(7) 0.8506(2) 0.5701(7) 0.0555(15) Uani 0.496(5) 1 d D . P D 2
H8A H 0.346876 0.860481 0.553078 0.067 Uiso 0.496(5) 1 calc R U P D 2
H8B H 0.456006 0.845355 0.515314 0.067 Uiso 0.496(5) 1 calc R U P D 2
C12 C 0.4662(7) 0.8928(3) 0.6235(8) 0.0682(19) Uani 0.496(5) 1 d D U P D 2
H12A H 0.467785 0.923143 0.587824 0.102 Uiso 0.496(5) 1 calc R U P D 2
H12B H 0.535828 0.883388 0.639892 0.102 Uiso 0.496(5) 1 calc R U P D 2
H12C H 0.426598 0.898809 0.676991 0.102 Uiso 0.496(5) 1 calc R U P D 2
C16 C 0.3752(9) 0.7562(2) 0.5717(5) 0.0406(19) Uani 0.496(5) 1 d D . P D 2
H16A H 0.308703 0.763482 0.543690 0.049 Uiso 0.496(5) 1 calc R U P D 2
H16B H 0.424035 0.747752 0.524576 0.049 Uiso 0.496(5) 1 calc R U P D 2
C21 C 0.5194(10) 0.5719(2) 0.7743(12) 0.033(2) Uani 0.349(6) 1 d D . P A 2
H21A H 0.522641 0.566040 0.838665 0.040 Uiso 0.349(6) 1 calc R U P A 2
H21B H 0.589703 0.572076 0.751192 0.040 Uiso 0.349(6) 1 calc R U P A 2
C23 C 0.2883(12) 0.5525(7) 0.739(4) 0.0440(9) Uani 0.349(6) 1 d D . P A 2
H23A H 0.305349 0.562233 0.678218 0.053 Uiso 0.349(6) 1 calc R U P A 2
H23B H 0.282676 0.583122 0.774954 0.053 Uiso 0.349(6) 1 calc R U P A 2
C27 C 0.7636(3) 0.77703(13) 0.7531(3) 0.0363(8) Uani 0.704(5) 1 d D U P C 1
C28 C 0.7453(5) 0.8152(2) 0.6793(4) 0.0408(10) Uani 0.704(5) 1 d D U P C 1
H28A H 0.744948 0.798228 0.622112 0.061 Uiso 0.704(5) 1 calc R U P C 1
H28B H 0.799626 0.840096 0.680393 0.061 Uiso 0.704(5) 1 calc R U P C 1
H28C H 0.679569 0.831549 0.688276 0.061 Uiso 0.704(5) 1 calc R U P C 1
C29 C 0.7755(6) 0.8048(2) 0.8411(3) 0.0529(13) Uani 0.704(5) 1 d D U P C 1
H29A H 0.710264 0.819819 0.857271 0.079 Uiso 0.704(5) 1 calc R U P C 1
H29B H 0.826923 0.830898 0.835066 0.079 Uiso 0.704(5) 1 calc R U P C 1
H29C H 0.796716 0.781390 0.887135 0.079 Uiso 0.704(5) 1 calc R U P C 1
C30 C 0.8636(3) 0.74978(19) 0.7328(4) 0.0512(11) Uani 0.704(5) 1 d D U P C 1
H30A H 0.880426 0.727243 0.781477 0.077 Uiso 0.704(5) 1 calc R U P C 1
H30B H 0.918448 0.774104 0.725727 0.077 Uiso 0.704(5) 1 calc R U P C 1
H30C H 0.855760 0.730623 0.678239 0.077 Uiso 0.704(5) 1 calc R U P C 1
C46 C 0.4589(8) 0.5319(4) 0.7306(8) 0.0411(14) Uani 0.349(6) 1 d D . P A 2
H46A H 0.442606 0.542154 0.669501 0.049 Uiso 0.349(6) 1 calc R U P A 2
H46B H 0.500479 0.501291 0.727725 0.049 Uiso 0.349(6) 1 calc R U P A 2
C49 C 0.0580(7) 0.6301(4) 0.7107(7) 0.0458(11) Uani 0.293(5) 1 d D . P B 2
H49A H 0.079598 0.607213 0.663318 0.055 Uiso 0.293(5) 1 calc R U P B 2
H49B H 0.010652 0.654875 0.685066 0.055 Uiso 0.293(5) 1 calc R U P B 2
C59 C 0.1900(15) 0.5263(11) 0.739(2) 0.043(3) Uani 0.349(6) 1 d D . P A 2
C68 C 0.112(2) 0.5063(19) 0.722(5) 0.076(6) Uani 0.349(6) 1 d D . P A 2
H68 H 0.048975 0.490310 0.708340 0.091 Uiso 0.349(6) 1 calc R U P A 2
C69 C 0.0057(9) 0.6013(5) 0.7833(9) 0.0590(12) Uani 0.293(5) 1 d D . P B 2
H69A H 0.055155 0.577373 0.808298 0.071 Uiso 0.293(5) 1 calc R U P B 2
H69B H -0.012309 0.624934 0.830728 0.071 Uiso 0.293(5) 1 calc R U P B 2
C70 C -0.1751(12) 0.6009(9) 0.7570(12) 0.0782(16) Uani 0.293(5) 1 d D . P B 2
H70A H -0.232383 0.578548 0.741877 0.094 Uiso 0.293(5) 1 calc R U P B 2
H70B H -0.172570 0.628169 0.713365 0.094 Uiso 0.293(5) 1 calc R U P B 2
C71 C -0.186(3) 0.6199(11) 0.8432(12) 0.0757(17) Uani 0.293(5) 1 d D . P B 2
C75 C 0.3220(12) 0.4856(4) 0.9837(11) 0.0494(13) Uani 0.284(8) 1 d D . P E 2
H75A H 0.394254 0.492520 0.993921 0.074 Uiso 0.284(8) 1 calc R U P E 2
H75B H 0.308010 0.485182 0.920199 0.074 Uiso 0.284(8) 1 calc R U P E 2
H75C H 0.304796 0.453163 1.009016 0.074 Uiso 0.284(8) 1 calc R U P E 2
C76 C 0.1438(5) 0.5144(6) 1.0183(13) 0.0500(13) Uani 0.284(8) 1 d D . P E 2
H76A H 0.131901 0.480129 1.037527 0.075 Uiso 0.284(8) 1 calc R U P E 2
H76B H 0.123586 0.517876 0.956309 0.075 Uiso 0.284(8) 1 calc R U P E 2
H76C H 0.103594 0.537151 1.054472 0.075 Uiso 0.284(8) 1 calc R U P E 2
C77 C 0.2725(14) 0.5302(8) 1.1260(4) 0.041(3) Uani 0.284(8) 1 d D . P E 2
H77A H 0.229652 0.556651 1.150055 0.061 Uiso 0.284(8) 1 calc R U P E 2
H77B H 0.344123 0.537634 1.138484 0.061 Uiso 0.284(8) 1 calc R U P E 2
H77C H 0.254310 0.498453 1.153443 0.061 Uiso 0.284(8) 1 calc R U P E 2
C96 C -0.180(3) 0.6314(15) 0.9215(13) 0.105(3) Uani 0.293(5) 1 d D . P B 2
H96 H -0.175770 0.640220 0.981961 0.126 Uiso 0.293(5) 1 calc R U P B 2
C54 C 0.0141(3) 0.88105(12) 0.6967(3) 0.0384(8) Uani 1 1 d . . . . .
H54A H 0.016510 0.866264 0.637761 0.058 Uiso 1 1 calc R U . . .
H54B H 0.008373 0.917240 0.691558 0.058 Uiso 1 1 calc R U . . .
H54C H -0.044940 0.868061 0.728441 0.058 Uiso 1 1 calc R U . . .
C53 C 0.1052(3) 0.89029(12) 0.8393(2) 0.0412(8) Uani 1 1 d . . . . .
H53A H 0.045368 0.877066 0.869616 0.062 Uiso 1 1 calc R U . . .
H53B H 0.099497 0.926511 0.834794 0.062 Uiso 1 1 calc R U . . .
H53C H 0.166682 0.881704 0.872791 0.062 Uiso 1 1 calc R U . . .
C55 C 0.2014(3) 0.89111(13) 0.6993(3) 0.0516(11) Uani 1 1 d . . . . .
H55A H 0.264849 0.881719 0.729186 0.077 Uiso 1 1 calc R U . . .
H55B H 0.194584 0.927366 0.699481 0.077 Uiso 1 1 calc R U . . .
H55C H 0.202684 0.879107 0.638307 0.077 Uiso 1 1 calc R U . . .

loop_
_atom_site_aniso_label
_atom_site_aniso_U_11
_atom_site_aniso_U_22
_atom_site_aniso_U_33
_atom_site_aniso_U_23
_atom_site_aniso_U_13
_atom_site_aniso_U_12
S4 0.0245(3) 0.0327(4) 0.0274(4) -0.0087(3) 0.0024(3) -0.0060(3)
S8 0.0340(4) 0.0236(3) 0.0292(4) -0.0080(3) -0.0102(3) 0.0106(3)
S12 0.0383(4) 0.0237(3) 0.0339(4) 0.0070(3) 0.0080(3) 0.0070(3)
S16 0.0334(4) 0.0376(4) 0.0254(4) 0.0086(3) -0.0060(3) -0.0073(3)
O20 0.0239(9) 0.0175(8) 0.0330(10) -0.0011(8) 0.0011(9) -0.0044(7)
O34 0.0292(11) 0.0244(10) 0.0405(12) -0.0159(9) -0.0001(9) -0.0028(8)
O46 0.0413(12) 0.0134(9) 0.0375(12) -0.0011(8) -0.0031(11) 0.0045(8)
O59 0.0428(12) 0.0187(9) 0.0286(11) 0.0043(8) 0.0035(9) -0.0028(9)
C1 0.0297(15) 0.0210(13) 0.0280(15) 0.0042(11) -0.0034(12) -0.0028(11)
C2 0.0225(13) 0.0157(11) 0.0315(14) 0.0018(11) -0.0017(12) -0.0002(9)
C3 0.0244(14) 0.0229(13) 0.0258(14) -0.0028(11) -0.0019(11) -0.0017(11)
C5 0.0262(13) 0.0216(13) 0.0207(13) -0.0013(10) -0.0004(11) -0.0019(11)
C6 0.0299(14) 0.0168(12) 0.0223(13) -0.0030(10) -0.0009(11) -0.0017(11)
C7 0.0282(14) 0.0186(12) 0.0218(13) -0.0020(10) -0.0035(11) 0.0031(10)
C9 0.0217(13) 0.0191(13) 0.0304(15) -0.0050(11) -0.0042(11) 0.0027(10)
C10 0.0263(13) 0.0140(11) 0.0361(15) -0.0018(11) -0.0037(13) 0.0048(9)
C11 0.0278(14) 0.0175(13) 0.0295(15) 0.0028(11) 0.0000(12) 0.0032(11)
C13 0.0366(16) 0.0198(13) 0.0224(14) 0.0012(11) 0.0015(12) 0.0010(11)
C14 0.0409(16) 0.0166(12) 0.0179(13) 0.0021(10) -0.0014(12) -0.0021(11)
C15 0.0308(14) 0.0242(13) 0.0222(14) -0.0006(11) -0.0019(12) -0.0038(11)
C17 0.0331(16) 0.0306(15) 0.0289(16) 0.0033(12) 0.0004(13) -0.0102(13)
C18 0.0447(18) 0.0297(15) 0.0306(16) 0.0038(13) -0.0064(14) -0.0172(13)
C19 0.0472(19) 0.0275(15) 0.0273(16) 0.0003(12) -0.0101(14) -0.0118(14)
C31 0.0264(14) 0.0192(12) 0.0261(14) -0.0010(11) -0.0001(11) 0.0030(11)
C32 0.0310(15) 0.0148(12) 0.0262(14) -0.0029(10) -0.0022(12) 0.0024(11)
C33 0.0250(14) 0.0199(13) 0.0293(15) -0.0018(11) -0.0059(11) 0.0010(11)
C39 0.0294(15) 0.0207(13) 0.0450(19) -0.0101(13) -0.0051(14) 0.0019(11)
C40 0.054(2) 0.0168(15) 0.081(3) -0.0063(16) -0.020(2) 0.0030(15)
C41 0.0369(18) 0.0289(16) 0.081(3) -0.0213(18) -0.0136(19) 0.0004(14)
C42 0.070(3) 0.043(2) 0.048(2) -0.0243(18) 0.002(2) -0.008(2)
C43 0.0257(14) 0.0186(13) 0.0283(15) -0.0037(11) 0.0005(11) 0.0027(11)
C44 0.0193(12) 0.0167(11) 0.0317(14) -0.0025(11) -0.0023(12) 0.0026(9)
C45 0.0237(13) 0.0183(12) 0.0275(14) -0.0001(10) -0.0043(11) 0.0026(10)
C52 0.0237(13) 0.0158(11) 0.0326(14) 0.0000(11) -0.0004(12) 0.0029(10)
C56 0.0350(16) 0.0210(13) 0.0265(15) 0.0034(11) -0.0070(12) 0.0015(12)
C57 0.0413(17) 0.0192(13) 0.0244(14) 0.0032(11) -0.0044(13) -0.0024(12)
C58 0.0343(16) 0.0208(13) 0.0262(15) 0.0025(11) 0.0005(12) -0.0038(12)
C60 0.053(2) 0.0213(15) 0.0434(19) -0.0016(13) -0.0026(16) -0.0070(14)
C61 0.043(2) 0.0219(15) 0.078(3) 0.0081(17) -0.0049(19) -0.0035(14)
C62 0.054(3) 0.0261(18) 0.110(4) -0.009(2) -0.027(3) 0.0043(17)
C63 0.053(3) 0.028(2) 0.206(8) 0.001(3) -0.022(4) -0.0065(19)
C64 0.0443(17) 0.0210(13) 0.0413(16) 0.0125(11) -0.0058(13) -0.0051(12)
O23 0.0441(18) 0.0370(16) 0.065(3) -0.013(3) -0.006(3) 0.0063(14)
O49 0.0587(15) 0.0555(19) 0.111(3) 0.002(2) -0.014(2) -0.0190(14)
C1A 0.081(4) 0.040(2) 0.0375(14) -0.0008(14) -0.0064(16) -0.024(2)
C1B 0.0390(19) 0.0308(19) 0.0391(16) 0.0006(12) -0.0085(14) -0.0172(14)
C1C 0.045(2) 0.0364(19) 0.073(3) 0.0016(18) 0.003(2) -0.0128(15)
C1D 0.038(2) 0.040(2) 0.0451(17) 0.0075(18) -0.0093(16) -0.0224(16)
C20 0.099(8) 0.096(5) 0.119(4) -0.002(3) -0.010(3) -0.006(6)
C22 0.048(2) 0.0247(18) 0.051(4) 0.003(3) -0.006(3) -0.0061(17)
C24 0.041(2) 0.0268(16) 0.064(3) 0.0014(17) -0.003(2) -0.0031(14)
C25 0.039(3) 0.0323(19) 0.058(9) -0.003(5) 0.007(4) -0.002(2)
C26 0.046(4) 0.041(4) 0.141(19) -0.011(6) 0.004(7) -0.003(4)
C34 0.0402(19) 0.0160(13) 0.044(6) 0.004(2) 0.006(3) 0.0000(13)
C35 0.030(5) 0.0195(15) 0.072(3) -0.0149(18) 0.011(3) -0.0129(17)
C36 0.032(4) 0.021(3) 0.063(5) -0.016(3) 0.002(4) -0.001(2)
C37 0.051(3) 0.039(3) 0.115(5) -0.022(3) 0.019(3) -0.012(3)
C38 0.047(3) 0.023(2) 0.097(4) -0.007(3) 0.017(3) -0.003(2)
C47 0.0409(18) 0.0218(16) 0.075(3) -0.0021(19) -0.0077(19) 0.0006(14)
C48 0.0538(18) 0.044(2) 0.079(3) 0.0035(19) -0.0124(18) -0.0132(16)
C50 0.0572(18) 0.061(3) 0.116(4) 0.006(3) -0.010(2) -0.0167(16)
C51 0.061(3) 0.051(2) 0.115(4) 0.010(3) -0.011(3) -0.009(2)
C65 0.055(3) 0.0256(19) 0.067(4) 0.010(2) -0.005(2) -0.0035(19)
C66 0.052(2) 0.026(2) 0.072(4) 0.014(2) -0.014(2) -0.0087(18)
C67 0.112(7) 0.042(4) 0.054(3) 0.013(2) 0.016(3) -0.004(5)
O1 0.0441(18) 0.0370(16) 0.065(3) -0.013(3) -0.006(3) 0.0063(14)
O2 0.0587(15) 0.0555(19) 0.111(3) 0.002(2) -0.014(2) -0.0190(14)
C4 0.025(3) 0.021(3) 0.071(5) -0.011(3) 0.004(4) -0.003(2)
C8 0.047(3) 0.023(2) 0.097(4) -0.007(3) 0.017(3) -0.003(2)
C12 0.051(3) 0.039(3) 0.115(5) -0.022(3) 0.019(3) -0.012(3)
C16 0.030(5) 0.0195(15) 0.072(3) -0.0149(18) 0.011(3) -0.0129(17)
C21 0.0402(19) 0.0160(13) 0.044(6) 0.004(2) 0.006(3) 0.0000(13)
C23 0.041(2) 0.0268(16) 0.064(3) 0.0014(17) -0.003(2) -0.0031(14)
C27 0.0390(19) 0.0308(19) 0.0391(16) 0.0006(12) -0.0085(14) -0.0172(14)
C28 0.038(2) 0.040(2) 0.0451(17) 0.0075(18) -0.0093(16) -0.0224(16)
C29 0.081(4) 0.040(2) 0.0375(14) -0.0008(14) -0.0064(16) -0.024(2)
C30 0.045(2) 0.0364(19) 0.073(3) 0.0016(18) 0.003(2) -0.0128(15)
C46 0.048(2) 0.0247(18) 0.051(4) 0.003(3) -0.006(3) -0.0061(17)
C49 0.0409(18) 0.0218(16) 0.075(3) -0.0021(19) -0.0077(19) 0.0006(14)
C59 0.039(3) 0.0323(19) 0.058(9) -0.003(5) 0.007(4) -0.002(2)
C68 0.046(4) 0.041(4) 0.141(19) -0.011(6) 0.004(7) -0.003(4)
C69 0.0538(18) 0.044(2) 0.079(3) 0.0035(19) -0.0124(18) -0.0132(16)
C70 0.0572(18) 0.061(3) 0.116(4) 0.006(3) -0.010(2) -0.0167(16)
C71 0.061(3) 0.051(2) 0.115(4) 0.010(3) -0.011(3) -0.009(2)
C75 0.055(3) 0.0256(19) 0.067(4) 0.010(2) -0.005(2) -0.0035(19)
C76 0.052(2) 0.026(2) 0.072(4) 0.014(2) -0.014(2) -0.0087(18)
C77 0.048(7) 0.029(7) 0.046(3) 0.016(3) -0.004(3) -0.018(6)
C96 0.099(8) 0.096(5) 0.119(4) -0.002(3) -0.010(3) -0.006(6)
C54 0.0411(18) 0.0231(14) 0.051(2) -0.0045(14) -0.0126(16) 0.0098(13)
C53 0.062(2) 0.0222(14) 0.0391(19) -0.0043(13) -0.0096(17) 0.0091(15)
C55 0.048(2) 0.0229(16) 0.085(3) -0.0014(17) 0.025(2) -0.0014(15)

loop_
_atom_type_symbol
_atom_type_description
_atom_type_scat_dispersion_real
_atom_type_scat_dispersion_imag
_atom_type_scat_source
C C 0.0181 0.0091 'International Tables Vol C Tables 4.2.6.8 and 6.1.1.4'
H H 0.0000 0.0000 'International Tables Vol C Tables 4.2.6.8 and 6.1.1.4'
O O 0.0492 0.0322 'International Tables Vol C Tables 4.2.6.8 and 6.1.1.4'
S S 0.3331 0.5567 'International Tables Vol C Tables 4.2.6.8 and 6.1.1.4'

loop_
_exptl_crystal_face_index_h
_exptl_crystal_face_index_k
_exptl_crystal_face_index_l
_exptl_crystal_face_perp_dist
0 -1 0 0.0068
0 1 0 0.0192
-2 1 1 0.0243
2 -1 -1 0.0879
2 0 1 0.0852
-1 0 -1 0.0356
0 1 2 0.0719
0 -1 -2 0.0502

loop_
_geom_angle_atom_site_label_1
_geom_angle_atom_site_label_2
_geom_angle_atom_site_label_3
_geom_angle
_geom_angle_site_symmetry_1
_geom_angle_site_symmetry_3
_geom_angle_publ_flag
C5 S4 C3 108.19(14) . . ?
C7 S8 C9 108.68(13) . . ?
C11 S12 C13 106.41(14) . . ?
C15 S16 C1 108.33(14) . . ?
C2 O20 C34 112.7(3) . . ?
C2 O20 C21 114.8(6) . . ?
C6 O34 C35 121.9(4) . . ?
C6 O34 C16 110.2(4) . . ?
C10 O46 C47 115.1(3) . . ?
C10 O46 C49 114.7(5) . . ?
C14 O59 C60 113.3(2) . . ?
C2 C1 S16 122.9(2) . . ?
C2 C1 C19 120.1(3) . . ?
C19 C1 S16 116.1(2) . . ?
O20 C2 C1 120.7(3) . . ?
O20 C2 C3 120.8(3) . . ?
C1 C2 C3 118.5(2) . . ?
C2 C3 S4 123.4(2) . . ?
C2 C3 C17 120.6(3) . . ?
C17 C3 S4 115.4(2) . . ?
C6 C5 S4 123.8(2) . . ?
C31 C5 S4 115.6(2) . . ?
C31 C5 C6 120.1(3) . . ?
O34 C6 C5 120.9(3) . . ?
O34 C6 C7 120.7(3) . . ?
C7 C6 C5 118.3(2) . . ?
C6 C7 S8 123.2(2) . . ?
C6 C7 C33 120.6(3) . . ?
C33 C7 S8 115.5(2) . . ?
C10 C9 S8 122.6(2) . . ?
C10 C9 C45 120.5(3) . . ?
C45 C9 S8 116.3(2) . . ?
O46 C10 C9 120.8(3) . . ?
O46 C10 C11 120.8(3) . . ?
C9 C10 C11 118.3(2) . . ?
C10 C11 S12 122.6(2) . . ?
C10 C11 C43 120.4(3) . . ?
C43 C11 S12 116.7(2) . . ?
C14 C13 S12 123.0(2) . . ?
C14 C13 C58 120.2(3) . . ?
C58 C13 S12 116.3(2) . . ?
O59 C14 C13 120.9(3) . . ?
O59 C14 C15 120.1(3) . . ?
C15 C14 C13 119.0(3) . . ?
C14 C15 S16 122.9(2) . . ?
C14 C15 C56 120.1(3) . . ?
C56 C15 S16 116.4(2) . . ?
C3 C17 H17 119.3 . . ?
C18 C17 C3 121.4(3) . . ?
C18 C17 H17 119.3 . . ?
C17 C18 C1B 125.6(4) . . ?
C17 C18 C27 117.8(3) . . ?
C19 C18 C17 117.7(3) . . ?
C19 C18 C1B 113.5(4) . . ?
C19 C18 C27 124.0(3) . . ?
C1 C19 H19 119.2 . . ?
C18 C19 C1 121.6(3) . . ?
C18 C19 H19 119.2 . . ?
C5 C31 H31 119.0 . . ?
C5 C31 C32 122.1(3) . . ?
C32 C31 H31 119.0 . . ?
C31 C32 C39 119.5(3) . . ?
C33 C32 C31 117.5(3) . . ?
C33 C32 C39 123.0(3) . . ?
C7 C33 H33 119.2 . . ?
C32 C33 C7 121.5(3) . . ?
C32 C33 H33 119.2 . . ?
C40 C39 C32 110.1(3) . . ?
C40 C39 C42 108.5(3) . . ?
C41 C39 C32 112.3(3) . . ?
C41 C39 C40 109.6(3) . . ?
C41 C39 C42 108.1(3) . . ?
C42 C39 C32 108.1(3) . . ?
C39 C40 H40A 109.5 . . ?
C39 C40 H40B 109.5 . . ?
C39 C40 H40C 109.5 . . ?
H40A C40 H40B 109.5 . . ?
H40A C40 H40C 109.5 . . ?
H40B C40 H40C 109.5 . . ?
C39 C41 H41A 109.5 . . ?
C39 C41 H41B 109.5 . . ?
C39 C41 H41C 109.5 . . ?
H41A C41 H41B 109.5 . . ?
H41A C41 H41C 109.5 . . ?
H41B C41 H41C 109.5 . . ?
C39 C42 H42A 109.5 . . ?
C39 C42 H42B 109.5 . . ?
C39 C42 H42C 109.5 . . ?
H42A C42 H42B 109.5 . . ?
H42A C42 H42C 109.5 . . ?
H42B C42 H42C 109.5 . . ?
C11 C43 H43 119.2 . . ?
C44 C43 C11 121.6(3) . . ?
C44 C43 H43 119.2 . . ?
C43 C44 C52 122.6(3) . . ?
C45 C44 C43 117.1(2) . . ?
C45 C44 C52 120.3(3) . . ?
C9 C45 H45 119.1 . . ?
C44 C45 C9 121.8(3) . . ?
C44 C45 H45 119.1 . . ?
C54 C52 C44 109.1(2) . . ?
C53 C52 C44 112.3(3) . . ?
C53 C52 C54 108.7(3) . . ?
C53 C52 C55 108.8(3) . . ?
C55 C52 C44 109.6(2) . . ?
C55 C52 C54 108.3(3) . . ?
C15 C56 H56 119.1 . . ?
C57 C56 C15 121.7(3) . . ?
C57 C56 H56 119.1 . . ?
C56 C57 C58 117.5(3) . . ?
C56 C57 C64 121.8(3) . . ?
C58 C57 C64 120.6(3) . . ?
C13 C58 C57 121.5(3) . . ?
C13 C58 H58 119.3 . . ?
C57 C58 H58 119.3 . . ?
O59 C60 H60A 110.0 . . ?
O59 C60 H60B 110.0 . . ?
O59 C60 C61 108.4(3) . . ?
H60A C60 H60B 108.4 . . ?
C61 C60 H60A 110.0 . . ?
C61 C60 H60B 110.0 . . ?
C60 C61 H61A 109.3 . . ?
C60 C61 H61B 109.3 . . ?
C60 C61 C62 111.5(4) . . ?
H61A C61 H61B 108.0 . . ?
C62 C61 H61A 109.3 . . ?
C62 C61 H61B 109.3 . . ?
C61 C62 H62A 108.9 . . ?
C61 C62 H62B 108.9 . . ?
H62A C62 H62B 107.7 . . ?
C63 C62 C61 113.3(5) . . ?
C63 C62 H62A 108.9 . . ?
C63 C62 H62B 108.9 . . ?
C62 C63 H63A 109.5 . . ?
C62 C63 H63B 109.5 . . ?
C62 C63 H63C 109.5 . . ?
H63A C63 H63B 109.5 . . ?
H63A C63 H63C 109.5 . . ?
H63B C63 H63C 109.5 . . ?
C57 C64 C65 110.9(3) . . ?
C57 C64 C75 110.5(7) . . ?
C66 C64 C57 110.2(3) . . ?
C66 C64 C65 104.8(4) . . ?
C67 C64 C57 109.4(5) . . ?
C67 C64 C65 107.0(5) . . ?
C67 C64 C66 114.4(6) . . ?
C76 C64 C57 112.3(6) . . ?
C76 C64 C75 109.8(10) . . ?
C77 C64 C57 106.6(9) . . ?
C77 C64 C75 113.4(11) . . ?
C77 C64 C76 104.2(10) . . ?
C22 O23 C24 111.9(9) . . ?
C50 O49 C48 114.3(6) . . ?
H1AA C1A H1AB 109.5 . . ?
H1AA C1A H1AC 109.5 . . ?
H1AB C1A H1AC 109.5 . . ?
C1B C1A H1AA 109.5 . . ?
C1B C1A H1AB 109.5 . . ?
C1B C1A H1AC 109.5 . . ?
C1A C1B C18 107.3(7) . . ?
C1A C1B C1C 109.5 . . ?
C1A C1B C1D 109.5 . . ?
C1C C1B C18 118.5(7) . . ?
C1D C1B C18 102.2(5) . . ?
C1D C1B C1C 109.4 . . ?
C1B C1C H1CA 109.5 . . ?
C1B C1C H1CB 109.5 . . ?
C1B C1C H1CC 109.5 . . ?
H1CA C1C H1CB 109.5 . . ?
H1CA C1C H1CC 109.5 . . ?
H1CB C1C H1CC 109.5 . . ?
C1B C1D H1DA 109.5 . . ?
C1B C1D H1DB 109.5 . . ?
C1B C1D H1DC 109.5 . . ?
H1DA C1D H1DB 109.5 . . ?
H1DA C1D H1DC 109.5 . . ?
H1DB C1D H1DC 109.5 . . ?
C51 C20 H20 180.0 . . ?
O23 C22 H22A 108.1 . . ?
O23 C22 H22B 108.1 . . ?
O23 C22 C34 116.8(7) . . ?
H22A C22 H22B 107.3 . . ?
C34 C22 H22A 108.1 . . ?
C34 C22 H22B 108.1 . . ?
O23 C24 H24A 111.0 . . ?
O23 C24 H24B 111.0 . . ?
O23 C24 C25 104.0(11) . . ?
H24A C24 H24B 109.0 . . ?
C25 C24 H24A 111.0 . . ?
C25 C24 H24B 111.0 . . ?
C26 C25 C24 174(2) . . ?
C25 C26 H26 180.0 . . ?
O20 C34 C22 111.2(5) . . ?
O20 C34 H34A 109.4 . . ?
O20 C34 H34B 109.4 . . ?
C22 C34 H34A 109.4 . . ?
C22 C34 H34B 109.4 . . ?
H34A C34 H34B 108.0 . . ?
O34 C35 H35A 111.4 . . ?
O34 C35 H35B 111.4 . . ?
O34 C35 C36 101.8(5) . . ?
H35A C35 H35B 109.3 . . ?
C36 C35 H35A 111.4 . . ?
C36 C35 H35B 111.4 . . ?
C35 C36 H36A 110.0 . . ?
C35 C36 H36B 110.0 . . ?
H36A C36 H36B 108.4 . . ?
C38 C36 C35 108.3(7) . . ?
C38 C36 H36A 110.0 . . ?
C38 C36 H36B 110.0 . . ?
H37A C37 H37B 109.5 . . ?
H37A C37 H37C 109.5 . . ?
H37B C37 H37C 109.5 . . ?
C38 C37 H37A 109.5 . . ?
C38 C37 H37B 109.5 . . ?
C38 C37 H37C 109.5 . . ?
C36 C38 C37 111.5(8) . . ?
C36 C38 H38A 109.3 . . ?
C36 C38 H38B 109.3 . . ?
C37 C38 H38A 109.3 . . ?
C37 C38 H38B 109.3 . . ?
H38A C38 H38B 108.0 . . ?
O46 C47 H47A 109.5 . . ?
O46 C47 H47B 109.5 . . ?
O46 C47 C48 110.8(4) . . ?
H47A C47 H47B 108.1 . . ?
C48 C47 H47A 109.5 . . ?
C48 C47 H47B 109.5 . . ?
O49 C48 C47 115.5(6) . . ?
O49 C48 H48A 108.4 . . ?
O49 C48 H48B 108.4 . . ?
C47 C48 H48A 108.4 . . ?
C47 C48 H48B 108.4 . . ?
H48A C48 H48B 107.5 . . ?
O49 C50 H50A 108.7 . . ?
O49 C50 H50B 108.7 . . ?
O49 C50 C51 114.4(8) . . ?
H50A C50 H50B 107.6 . . ?
C51 C50 H50A 108.7 . . ?
C51 C50 H50B 108.7 . . ?
C20 C51 C50 176.8(12) . . ?
C64 C65 H65A 109.5 . . ?
C64 C65 H65B 109.5 . . ?
C64 C65 H65C 109.5 . . ?
H65A C65 H65B 109.5 . . ?
H65A C65 H65C 109.5 . . ?
H65B C65 H65C 109.5 . . ?
C64 C66 H66A 109.5 . . ?
C64 C66 H66B 109.5 . . ?
C64 C66 H66C 109.5 . . ?
H66A C66 H66B 109.5 . . ?
H66A C66 H66C 109.5 . . ?
H66B C66 H66C 109.5 . . ?
C64 C67 H67A 109.5 . . ?
C64 C67 H67B 109.5 . . ?
C64 C67 H67C 109.5 . . ?
H67A C67 H67B 109.5 . . ?
H67A C67 H67C 109.5 . . ?
H67B C67 H67C 109.5 . . ?
C46 O1 C23 109.4(18) . . ?
C70 O2 C69 117.6(14) . . ?
H4A C4 H4B 107.3 . . ?
C8 C4 H4A 108.1 . . ?
C8 C4 H4B 108.1 . . ?
C8 C4 C16 116.8(8) . . ?
C16 C4 H4A 108.1 . . ?
C16 C4 H4B 108.1 . . ?
C4 C8 H8A 109.2 . . ?
C4 C8 H8B 109.2 . . ?
C4 C8 C12 112.1(8) . . ?
H8A C8 H8B 107.9 . . ?
C12 C8 H8A 109.2 . . ?
C12 C8 H8B 109.2 . . ?
C8 C12 H12A 109.5 . . ?
C8 C12 H12B 109.5 . . ?
C8 C12 H12C 109.5 . . ?
H12A C12 H12B 109.5 . . ?
H12A C12 H12C 109.5 . . ?
H12B C12 H12C 109.5 . . ?
O34 C16 C4 110.8(6) . . ?
O34 C16 H16A 109.5 . . ?
O34 C16 H16B 109.5 . . ?
C4 C16 H16A 109.5 . . ?
C4 C16 H16B 109.5 . . ?
H16A C16 H16B 108.1 . . ?
O20 C21 H21A 110.1 . . ?
O20 C21 H21B 110.1 . . ?
O20 C21 C46 108.2(8) . . ?
H21A C21 H21B 108.4 . . ?
C46 C21 H21A 110.1 . . ?
C46 C21 H21B 110.1 . . ?
O1 C23 H23A 109.3 . . ?
O1 C23 H23B 109.3 . . ?
O1 C23 C59 111.6(19) . . ?
H23A C23 H23B 108.0 . . ?
C59 C23 H23A 109.3 . . ?
C59 C23 H23B 109.3 . . ?
C28 C27 C18 110.0(4) . . ?
C28 C27 C29 108.8(4) . . ?
C28 C27 C30 107.7(4) . . ?
C29 C27 C18 110.7(4) . . ?
C29 C27 C30 108.8(5) . . ?
C30 C27 C18 110.8(3) . . ?
C27 C28 H28A 109.5 . . ?
C27 C28 H28B 109.5 . . ?
C27 C28 H28C 109.5 . . ?
H28A C28 H28B 109.5 . . ?
H28A C28 H28C 109.5 . . ?
H28B C28 H28C 109.5 . . ?
C27 C29 H29A 109.5 . . ?
C27 C29 H29B 109.5 . . ?
C27 C29 H29C 109.5 . . ?
H29A C29 H29B 109.5 . . ?
H29A C29 H29C 109.5 . . ?
H29B C29 H29C 109.5 . . ?
C27 C30 H30A 109.5 . . ?
C27 C30 H30B 109.5 . . ?
C27 C30 H30C 109.5 . . ?
H30A C30 H30B 109.5 . . ?
H30A C30 H30C 109.5 . . ?
H30B C30 H30C 109.5 . . ?
O1 C46 C21 112.4(12) . . ?
O1 C46 H46A 109.1 . . ?
O1 C46 H46B 109.1 . . ?
C21 C46 H46A 109.1 . . ?
C21 C46 H46B 109.1 . . ?
H46A C46 H46B 107.9 . . ?
O46 C49 H49A 110.1 . . ?
O46 C49 H49B 110.1 . . ?
O46 C49 C69 108.1(7) . . ?
H49A C49 H49B 108.4 . . ?
C69 C49 H49A 110.1 . . ?
C69 C49 H49B 110.1 . . ?
C68 C59 C23 167(5) . . ?
C59 C68 H68 180.0 . . ?
O2 C69 C49 116.4(11) . . ?
O2 C69 H69A 108.2 . . ?
O2 C69 H69B 108.2 . . ?
C49 C69 H69A 108.2 . . ?
C49 C69 H69B 108.2 . . ?
H69A C69 H69B 107.3 . . ?
O2 C70 H70A 110.8 . . ?
O2 C70 H70B 110.8 . . ?
O2 C70 C71 104.9(19) . . ?
H70A C70 H70B 108.8 . . ?
C71 C70 H70A 110.8 . . ?
C71 C70 H70B 110.8 . . ?
C96 C71 C70 168(3) . . ?
C64 C75 H75A 109.5 . . ?
C64 C75 H75B 109.5 . . ?
C64 C75 H75C 109.5 . . ?
H75A C75 H75B 109.5 . . ?
H75A C75 H75C 109.5 . . ?
H75B C75 H75C 109.5 . . ?
C64 C76 H76A 109.5 . . ?
C64 C76 H76B 109.5 . . ?
C64 C76 H76C 109.5 . . ?
H76A C76 H76B 109.5 . . ?
H76A C76 H76C 109.5 . . ?
H76B C76 H76C 109.5 . . ?
C64 C77 H77A 109.5 . . ?
C64 C77 H77B 109.5 . . ?
C64 C77 H77C 109.5 . . ?
H77A C77 H77B 109.5 . . ?
H77A C77 H77C 109.5 . . ?
H77B C77 H77C 109.5 . . ?
C71 C96 H96 180.0 . . ?
C52 C54 H54A 109.5 . . ?
C52 C54 H54B 109.5 . . ?
C52 C54 H54C 109.5 . . ?
H54A C54 H54B 109.5 . . ?
H54A C54 H54C 109.5 . . ?
H54B C54 H54C 109.5 . . ?
C52 C53 H53A 109.5 . . ?
C52 C53 H53B 109.5 . . ?
C52 C53 H53C 109.5 . . ?
H53A C53 H53B 109.5 . . ?
H53A C53 H53C 109.5 . . ?
H53B C53 H53C 109.5 . . ?
C52 C55 H55A 109.5 . . ?
C52 C55 H55B 109.5 . . ?
C52 C55 H55C 109.5 . . ?
H55A C55 H55B 109.5 . . ?
H55A C55 H55C 109.5 . . ?
H55B C55 H55C 109.5 . . ?

loop_
_geom_bond_atom_site_label_1
_geom_bond_atom_site_label_2
_geom_bond_distance
_geom_bond_site_symmetry_2
_geom_bond_publ_flag
S4 C3 1.772(3) . ?
S4 C5 1.771(3) . ?
S8 C7 1.775(3) . ?
S8 C9 1.776(3) . ?
S12 C11 1.771(3) . ?
S12 C13 1.775(3) . ?
S16 C1 1.773(3) . ?
S16 C15 1.771(3) . ?
O20 C2 1.375(3) . ?
O20 C34 1.449(4) . ?
O20 C21 1.449(4) . ?
O34 C6 1.370(3) . ?
O34 C35 1.450(5) . ?
O34 C16 1.450(5) . ?
O46 C10 1.378(3) . ?
O46 C47 1.459(5) . ?
O46 C49 1.458(5) . ?
O59 C14 1.374(3) . ?
O59 C60 1.442(4) . ?
C1 C2 1.392(4) . ?
C1 C19 1.400(4) . ?
C2 C3 1.394(4) . ?
C3 C17 1.395(4) . ?
C5 C6 1.402(4) . ?
C5 C31 1.393(4) . ?
C6 C7 1.397(4) . ?
C7 C33 1.400(4) . ?
C9 C10 1.393(4) . ?
C9 C45 1.394(4) . ?
C10 C11 1.393(4) . ?
C11 C43 1.400(4) . ?
C13 C14 1.395(4) . ?
C13 C58 1.398(4) . ?
C14 C15 1.394(4) . ?
C15 C56 1.400(4) . ?
C17 H17 0.9500 . ?
C17 C18 1.389(5) . ?
C18 C19 1.387(5) . ?
C18 C1B 1.558(4) . ?
C18 C27 1.558(4) . ?
C19 H19 0.9500 . ?
C31 H31 0.9500 . ?
C31 C32 1.393(4) . ?
C32 C33 1.389(4) . ?
C32 C39 1.540(4) . ?
C33 H33 0.9500 . ?
C39 C40 1.527(5) . ?
C39 C41 1.516(5) . ?
C39 C42 1.533(6) . ?
C40 H40A 0.9800 . ?
C40 H40B 0.9800 . ?
C40 H40C 0.9800 . ?
C41 H41A 0.9800 . ?
C41 H41B 0.9800 . ?
C41 H41C 0.9800 . ?
C42 H42A 0.9800 . ?
C42 H42B 0.9800 . ?
C42 H42C 0.9800 . ?
C43 H43 0.9500 . ?
C43 C44 1.393(4) . ?
C44 C45 1.393(4) . ?
C44 C52 1.536(3) . ?
C45 H45 0.9500 . ?
C52 C54 1.529(4) . ?
C52 C53 1.522(5) . ?
C52 C55 1.528(5) . ?
C56 H56 0.9500 . ?
C56 C57 1.389(5) . ?
C57 C58 1.399(4) . ?
C57 C64 1.544(4) . ?
C58 H58 0.9500 . ?
C60 H60A 0.9900 . ?
C60 H60B 0.9900 . ?
C60 C61 1.498(5) . ?
C61 H61A 0.9900 . ?
C61 H61B 0.9900 . ?
C61 C62 1.523(6) . ?
C62 H62A 0.9900 . ?
C62 H62B 0.9900 . ?
C62 C63 1.504(7) . ?
C63 H63A 0.9800 . ?
C63 H63B 0.9800 . ?
C63 H63C 0.9800 . ?
C64 C65 1.563(6) . ?
C64 C66 1.524(6) . ?
C64 C67 1.498(6) . ?
C64 C75 1.562(6) . ?
C64 C76 1.524(6) . ?
C64 C77 1.499(6) . ?
O23 C22 1.387(5) . ?
O23 C24 1.449(11) . ?
O49 C48 1.422(7) . ?
O49 C50 1.393(8) . ?
C1A H1AA 0.9800 . ?
C1A H1AB 0.9800 . ?
C1A H1AC 0.9800 . ?
C1A C1B 1.5370 . ?
C1B C1C 1.5391 . ?
C1B C1D 1.5386 . ?
C1C H1CA 0.9800 . ?
C1C H1CB 0.9800 . ?
C1C H1CC 0.9800 . ?
C1D H1DA 0.9800 . ?
C1D H1DB 0.9800 . ?
C1D H1DC 0.9800 . ?
C20 H20 0.9500 . ?
C20 C51 1.229(10) . ?
C22 H22A 0.9900 . ?
C22 H22B 0.9900 . ?
C22 C34 1.491(6) . ?
C24 H24A 0.9900 . ?
C24 H24B 0.9900 . ?
C24 C25 1.472(8) . ?
C25 C26 1.192(7) . ?
C26 H26 0.9500 . ?
C34 H34A 0.9900 . ?
C34 H34B 0.9900 . ?
C35 H35A 0.9900 . ?
C35 H35B 0.9900 . ?
C35 C36 1.534(7) . ?
C36 H36A 0.9900 . ?
C36 H36B 0.9900 . ?
C36 C38 1.520(9) . ?
C37 H37A 0.9800 . ?
C37 H37B 0.9800 . ?
C37 H37C 0.9800 . ?
C37 C38 1.537(9) . ?
C38 H38A 0.9900 . ?
C38 H38B 0.9900 . ?
C47 H47A 0.9900 . ?
C47 H47B 0.9900 . ?
C47 C48 1.514(7) . ?
C48 H48A 0.9900 . ?
C48 H48B 0.9900 . ?
C50 H50A 0.9900 . ?
C50 H50B 0.9900 . ?
C50 C51 1.412(11) . ?
C65 H65A 0.9800 . ?
C65 H65B 0.9800 . ?
C65 H65C 0.9800 . ?
C66 H66A 0.9800 . ?
C66 H66B 0.9800 . ?
C66 H66C 0.9800 . ?
C67 H67A 0.9800 . ?
C67 H67B 0.9800 . ?
C67 H67C 0.9800 . ?
O1 C23 1.449(11) . ?
O1 C46 1.387(5) . ?
O2 C69 1.422(7) . ?
O2 C70 1.393(8) . ?
C4 H4A 0.9900 . ?
C4 H4B 0.9900 . ?
C4 C8 1.520(9) . ?
C4 C16 1.534(7) . ?
C8 H8A 0.9900 . ?
C8 H8B 0.9900 . ?
C8 C12 1.537(9) . ?
C12 H12A 0.9800 . ?
C12 H12B 0.9800 . ?
C12 H12C 0.9800 . ?
C16 H16A 0.9900 . ?
C16 H16B 0.9900 . ?
C21 H21A 0.9900 . ?
C21 H21B 0.9900 . ?
C21 C46 1.491(6) . ?
C23 H23A 0.9900 . ?
C23 H23B 0.9900 . ?
C23 C59 1.472(8) . ?
C27 C28 1.5371(10) . ?
C27 C29 1.5382(10) . ?
C27 C30 1.5386(10) . ?
C28 H28A 0.9800 . ?
C28 H28B 0.9800 . ?
C28 H28C 0.9800 . ?
C29 H29A 0.9800 . ?
C29 H29B 0.9800 . ?
C29 H29C 0.9800 . ?
C30 H30A 0.9800 . ?
C30 H30B 0.9800 . ?
C30 H30C 0.9800 . ?
C46 H46A 0.9900 . ?
C46 H46B 0.9900 . ?
C49 H49A 0.9900 . ?
C49 H49B 0.9900 . ?
C49 C69 1.514(7) . ?
C59 C68 1.192(7) . ?
C68 H68 0.9500 . ?
C69 H69A 0.9900 . ?
C69 H69B 0.9900 . ?
C70 H70A 0.9900 . ?
C70 H70B 0.9900 . ?
C70 C71 1.412(11) . ?
C71 C96 1.229(11) . ?
C75 H75A 0.9800 . ?
C75 H75B 0.9800 . ?
C75 H75C 0.9800 . ?
C76 H76A 0.9800 . ?
C76 H76B 0.9800 . ?
C76 H76C 0.9800 . ?
C77 H77A 0.9800 . ?
C77 H77B 0.9800 . ?
C77 H77C 0.9800 . ?
C96 H96 0.9500 . ?
C54 H54A 0.9800 . ?
C54 H54B 0.9800 . ?
C54 H54C 0.9800 . ?
C53 H53A 0.9800 . ?
C53 H53B 0.9800 . ?
C53 H53C 0.9800 . ?
C55 H55A 0.9800 . ?
C55 H55B 0.9800 . ?
C55 H55C 0.9800 . ?

loop_
_geom_torsion_atom_site_label_1
_geom_torsion_atom_site_label_2
_geom_torsion_atom_site_label_3
_geom_torsion_atom_site_label_4
_geom_torsion
_geom_torsion_site_symmetry_1
_geom_torsion_site_symmetry_2
_geom_torsion_site_symmetry_3
_geom_torsion_site_symmetry_4
_geom_torsion_publ_flag
S4 C3 C17 C18 -172.2(3) . . . . ?
S4 C5 C6 O34 -12.2(4) . . . . ?
S4 C5 C6 C7 171.2(2) . . . . ?
S4 C5 C31 C32 -172.2(2) . . . . ?
S8 C7 C33 C32 168.5(2) . . . . ?
S8 C9 C10 O46 6.8(4) . . . . ?
S8 C9 C10 C11 -175.3(2) . . . . ?
S8 C9 C45 C44 172.4(2) . . . . ?
S12 C11 C43 C44 -174.6(2) . . . . ?
S12 C13 C14 O59 -9.9(4) . . . . ?
S12 C13 C14 C15 170.9(2) . . . . ?
S12 C13 C58 C57 -170.8(2) . . . . ?
S16 C1 C2 O20 9.0(4) . . . . ?
S16 C1 C2 C3 -170.8(2) . . . . ?
S16 C1 C19 C18 167.9(3) . . . . ?
S16 C15 C56 C57 173.1(2) . . . . ?
O20 C2 C3 S4 -6.3(4) . . . . ?
O20 C2 C3 C17 -176.9(3) . . . . ?
O20 C21 C46 O1 -74.7(16) . . . . ?
O34 C6 C7 S8 15.1(4) . . . . ?
O34 C6 C7 C33 -175.1(3) . . . . ?
O34 C35 C36 C38 -179.8(7) . . . . ?
O46 C10 C11 S12 -4.7(4) . . . . ?
O46 C10 C11 C43 -177.8(3) . . . . ?
O46 C47 C48 O49 167.4(5) . . . . ?
O46 C49 C69 O2 179.3(11) . . . . ?
O59 C14 C15 S16 8.8(4) . . . . ?
O59 C14 C15 C56 -179.7(3) . . . . ?
O59 C60 C61 C62 173.1(3) . . . . ?
C1 S16 C15 C14 -54.5(3) . . . . ?
C1 S16 C15 C56 133.7(2) . . . . ?
C1 C2 C3 S4 173.5(2) . . . . ?
C1 C2 C3 C17 2.9(4) . . . . ?
C2 O20 C34 C22 160.8(5) . . . . ?
C2 O20 C21 C46 -152.6(9) . . . . ?
C2 C1 C19 C18 -2.2(5) . . . . ?
C2 C3 C17 C18 -0.8(5) . . . . ?
C3 S4 C5 C6 45.2(3) . . . . ?
C3 S4 C5 C31 -142.6(2) . . . . ?
C3 C17 C18 C19 -2.7(5) . . . . ?
C3 C17 C18 C1B -161.1(5) . . . . ?
C3 C17 C18 C27 169.4(3) . . . . ?
C5 S4 C3 C2 50.1(3) . . . . ?
C5 S4 C3 C17 -138.8(2) . . . . ?
C5 C6 C7 S8 -168.3(2) . . . . ?
C5 C6 C7 C33 1.5(4) . . . . ?
C5 C31 C32 C33 -0.8(4) . . . . ?
C5 C31 C32 C39 178.2(3) . . . . ?
C6 O34 C35 C36 -176.2(5) . . . . ?
C6 O34 C16 C4 -172.8(6) . . . . ?
C6 C5 C31 C32 0.4(5) . . . . ?
C6 C7 C33 C32 -2.0(5) . . . . ?
C7 S8 C9 C10 -55.4(3) . . . . ?
C7 S8 C9 C45 133.0(2) . . . . ?
C9 S8 C7 C6 -49.9(3) . . . . ?
C9 S8 C7 C33 139.8(2) . . . . ?
C9 C10 C11 S12 177.4(2) . . . . ?
C9 C10 C11 C43 4.2(4) . . . . ?
C10 O46 C47 C48 93.5(5) . . . . ?
C10 O46 C49 C69 -114.1(9) . . . . ?
C10 C9 C45 C44 0.6(4) . . . . ?
C10 C11 C43 C44 -1.1(5) . . . . ?
C11 S12 C13 C14 52.7(3) . . . . ?
C11 S12 C13 C58 -135.5(2) . . . . ?
C11 C43 C44 C45 -2.2(4) . . . . ?
C11 C43 C44 C52 178.7(3) . . . . ?
C13 S12 C11 C10 54.0(3) . . . . ?
C13 S12 C11 C43 -132.6(2) . . . . ?
C13 C14 C15 S16 -172.0(2) . . . . ?
C13 C14 C15 C56 -0.6(4) . . . . ?
C14 O59 C60 C61 -179.2(3) . . . . ?
C14 C13 C58 C57 1.2(5) . . . . ?
C14 C15 C56 C57 1.1(5) . . . . ?
C15 S16 C1 C2 -49.3(3) . . . . ?
C15 S16 C1 C19 140.9(3) . . . . ?
C15 C56 C57 C58 -0.5(5) . . . . ?
C15 C56 C57 C64 -179.1(3) . . . . ?
C17 C18 C19 C1 4.2(5) . . . . ?
C17 C18 C1B C1A -16.7(6) . . . . ?
C17 C18 C1B C1C 107.9(6) . . . . ?
C17 C18 C1B C1D -131.8(5) . . . . ?
C17 C18 C27 C28 48.5(5) . . . . ?
C17 C18 C27 C29 168.8(4) . . . . ?
C17 C18 C27 C30 -70.4(5) . . . . ?
C19 C1 C2 O20 178.4(3) . . . . ?
C19 C1 C2 C3 -1.4(4) . . . . ?
C19 C18 C1B C1A -175.8(5) . . . . ?
C19 C18 C1B C1C -51.2(6) . . . . ?
C19 C18 C1B C1D 69.1(6) . . . . ?
C19 C18 C27 C28 -139.9(4) . . . . ?
C19 C18 C27 C29 -19.6(6) . . . . ?
C19 C18 C27 C30 101.2(5) . . . . ?
C31 C5 C6 O34 175.9(3) . . . . ?
C31 C5 C6 C7 -0.7(4) . . . . ?
C31 C32 C33 C7 1.6(4) . . . . ?
C31 C32 C39 C40 56.2(4) . . . . ?
C31 C32 C39 C41 178.6(3) . . . . ?
C31 C32 C39 C42 -62.1(4) . . . . ?
C33 C32 C39 C40 -124.8(4) . . . . ?
C33 C32 C39 C41 -2.4(5) . . . . ?
C33 C32 C39 C42 116.8(4) . . . . ?
C39 C32 C33 C7 -177.4(3) . . . . ?
C43 C44 C45 C9 2.5(4) . . . . ?
C43 C44 C52 C54 -118.9(3) . . . . ?
C43 C44 C52 C53 1.7(4) . . . . ?
C43 C44 C52 C55 122.7(3) . . . . ?
C45 C9 C10 O46 178.1(3) . . . . ?
C45 C9 C10 C11 -4.0(4) . . . . ?
C45 C44 C52 C54 62.1(4) . . . . ?
C45 C44 C52 C53 -177.3(3) . . . . ?
C45 C44 C52 C55 -56.3(4) . . . . ?
C52 C44 C45 C9 -178.5(3) . . . . ?
C56 C57 C58 C13 -0.7(5) . . . . ?
C56 C57 C64 C65 -16.0(5) . . . . ?
C56 C57 C64 C66 -131.6(4) . . . . ?
C56 C57 C64 C67 101.8(6) . . . . ?
C56 C57 C64 C75 -43.8(9) . . . . ?
C56 C57 C64 C76 -166.7(9) . . . . ?
C56 C57 C64 C77 79.8(9) . . . . ?
C58 C13 C14 O59 178.6(3) . . . . ?
C58 C13 C14 C15 -0.6(4) . . . . ?
C58 C57 C64 C65 165.5(4) . . . . ?
C58 C57 C64 C66 49.9(5) . . . . ?
C58 C57 C64 C67 -76.7(6) . . . . ?
C58 C57 C64 C75 137.7(8) . . . . ?
C58 C57 C64 C76 14.8(10) . . . . ?
C58 C57 C64 C77 -98.7(9) . . . . ?
C60 O59 C14 C13 85.3(4) . . . . ?
C60 O59 C14 C15 -95.5(3) . . . . ?
C60 C61 C62 C63 175.9(4) . . . . ?
C64 C57 C58 C13 177.9(3) . . . . ?
O23 C22 C34 O20 68.6(9) . . . . ?
C1B C18 C19 C1 165.1(4) . . . . ?
C22 O23 C24 C25 -156.0(12) . . . . ?
C24 O23 C22 C34 -75.9(12) . . . . ?
C34 O20 C2 C1 -99.9(4) . . . . ?
C34 O20 C2 C3 79.9(4) . . . . ?
C35 O34 C6 C5 83.2(6) . . . . ?
C35 O34 C6 C7 -100.3(6) . . . . ?
C35 C36 C38 C37 -177.1(8) . . . . ?
C47 O46 C10 C9 -110.2(4) . . . . ?
C47 O46 C10 C11 71.9(4) . . . . ?
C48 O49 C50 C51 -82.8(10) . . . . ?
C50 O49 C48 C47 89.7(8) . . . . ?
O1 C23 C59 C68 -118(16) . . . . ?
O2 C70 C71 C96 -7(15) . . . . ?
C8 C4 C16 O34 -173.7(7) . . . . ?
C16 O34 C6 C5 98.1(6) . . . . ?
C16 O34 C6 C7 -85.4(6) . . . . ?
C16 C4 C8 C12 -173.9(8) . . . . ?
C21 O20 C2 C1 -81.2(9) . . . . ?
C21 O20 C2 C3 98.6(9) . . . . ?
C23 O1 C46 C21 91(2) . . . . ?
C27 C18 C19 C1 -167.4(3) . . . . ?
C46 O1 C23 C59 145(3) . . . . ?
C49 O46 C10 C9 -68.3(6) . . . . ?
C49 O46 C10 C11 113.8(6) . . . . ?
C69 O2 C70 C71 -58(2) . . . . ?
C70 O2 C69 C49 -84(2) . . . . ?

loop_
_twin_individual_id
_twin_individual_mass_fraction_refined
1 0.8367(11)
2 0.1633(11)

loop_
_exptl_oxdiff_crystal_face_indexfrac_h
_exptl_oxdiff_crystal_face_indexfrac_k
_exptl_oxdiff_crystal_face_indexfrac_l
_exptl_oxdiff_crystal_face_x
_exptl_oxdiff_crystal_face_y
_exptl_oxdiff_crystal_face_z
-0.0000 -0.9995 -0.0002 0.0509 -0.0201 -0.0168
0.0000 0.9995 0.0002 -0.0509 0.0201 0.0168
-1.9975 1.0014 1.0002 -0.0426 -0.1304 0.2219
1.9975 -1.0014 -1.0002 0.0426 0.1304 -0.2219
1.9993 -0.0022 0.9988 0.0796 0.2389 -0.0451
-1.0001 0.0011 -0.9991 -0.0618 -0.1415 -0.0175
0.0018 0.9993 1.9989 0.0370 0.1085 0.1768
-0.0018 -0.9993 -1.9989 -0.0370 -0.1085 -0.1768
